data_7200204
loop_
_publ_author_name
'Ramana, C. V.'
'Chatterjee, Soumitra'
'Durugkar, Kulbhushan A.'
'Gonnade, Rajesh G.'

_publ_section_title
;
 &#x201C;Click&#x201D; synthesis of isomeric compounds for assessing
 the efficiency of the bifurcated Br&#x22EF;NO2 synthon
;
_journal_issue 1
_journal_name_full CrystEngComm
_journal_page_first 143
_journal_paper_doi 10.1039/b809985e
_journal_volume 11
_journal_year 2009
_chemical_formula_moiety 'C14 H9 Br N4 O2'
_chemical_formula_sum 'C14 H9 Br N4 O2'
_chemical_formula_weight 345.16
_chemical_name_systematic
;
?
;
_space_group_IT_number 2
_symmetry_cell_setting triclinic
_symmetry_space_group_name_Hall '-P 1'
_symmetry_space_group_name_H-M 'P -1'
_atom_sites_solution_hydrogens geom
_atom_sites_solution_primary direct
_atom_sites_solution_secondary difmap
_audit_creation_method SHELXL-97
_cell_angle_alpha 87.535(2)
_cell_angle_beta 71.407(2)
_cell_angle_gamma 76.183(2)
_cell_formula_units_Z 4
_cell_length_a 9.6141(15)
_cell_length_b 12.0915(19)
_cell_length_c 12.900(2)
_cell_measurement_reflns_used 3651
_cell_measurement_temperature 297(2)
_cell_measurement_theta_max 23.53
_cell_measurement_theta_min 2.38
_cell_volume 1379.3(4)
_computing_cell_refinement 'SAINT (Bruker, 2003)'
_computing_data_collection 'SMART (Bruker, 2003)'
_computing_data_reduction SAINT
_computing_molecular_graphics 'ORTEP-3 (Farrugia, 1997) and Mercury (Macrae et al., 2006)'
_computing_publication_material 'SHELXTL (Bruker, 2003)'
_computing_structure_refinement 'SHELXL97 (Sheldrick, 1997)'
_computing_structure_solution 'SHELXS97 (Sheldrick, 1997)'
_diffrn_ambient_temperature 297(2)
_diffrn_measured_fraction_theta_full 0.995
_diffrn_measured_fraction_theta_max 0.995
_diffrn_measurement_device 'Bruker Smart APEX'
_diffrn_measurement_device_type 'CCD Area Detector'
_diffrn_measurement_method 'Phi and Omega Scan'
_diffrn_radiation_monochromator graphite
_diffrn_radiation_source 'fine-focus sealed tube'
_diffrn_radiation_type MoK\a
_diffrn_radiation_wavelength 0.71073
_diffrn_reflns_av_R_equivalents 0.0356
_diffrn_reflns_av_sigmaI/netI 0.0415
_diffrn_reflns_limit_h_max 11
_diffrn_reflns_limit_h_min -11
_diffrn_reflns_limit_k_max 14
_diffrn_reflns_limit_k_min -14
_diffrn_reflns_limit_l_max 15
_diffrn_reflns_limit_l_min -15
_diffrn_reflns_number 13109
_diffrn_reflns_theta_full 25.00
_diffrn_reflns_theta_max 25.00
_diffrn_reflns_theta_min 2.30
_exptl_absorpt_coefficient_mu 2.990
_exptl_absorpt_correction_T_max 0.7155
_exptl_absorpt_correction_T_min 0.1930
_exptl_absorpt_correction_type multi-scan
_exptl_absorpt_process_details 'bruker sadabs'
_exptl_crystal_colour red
_exptl_crystal_density_diffrn 1.662
_exptl_crystal_density_method 'not measured'
_exptl_crystal_description plate
_exptl_crystal_F_000 688
_exptl_crystal_size_max 0.82
_exptl_crystal_size_mid 0.43
_exptl_crystal_size_min 0.12
_refine_diff_density_max 0.856
_refine_diff_density_min -0.469
_refine_diff_density_rms 0.065
_refine_ls_extinction_method none
_refine_ls_goodness_of_fit_ref 1.019
_refine_ls_hydrogen_treatment constr
_refine_ls_matrix_type full
_refine_ls_number_parameters 379
_refine_ls_number_reflns 4834
_refine_ls_number_restraints 0
_refine_ls_restrained_S_all 1.019
_refine_ls_R_factor_all 0.0674
_refine_ls_R_factor_gt 0.0429
_refine_ls_shift/su_max 0.001
_refine_ls_shift/su_mean 0.000
_refine_ls_structure_factor_coef Fsqd
_refine_ls_weighting_details 'calc w=1/[\s^2^(Fo^2^)+(0.0748P)^2^+0.1560P] where P=(Fo^2^+2Fc^2^)/3'
_refine_ls_weighting_scheme calc
_refine_ls_wR_factor_gt 0.1159
_refine_ls_wR_factor_ref 0.1284
_reflns_number_gt 3401
_reflns_number_total 4834
_reflns_threshold_expression >2sigma(I)
_cod_data_source_file b809985e.txt
_cod_data_source_block 19
_cod_depositor_comments
;
The following automatic conversions were performed:
'_symmetry_cell_setting' value 'Triclinic' changed to 'triclinic'
according to '/home/saulius/struct/CIF-dictionaries/cif_core.dic'
dictionary named 'cif_core.dic' version 2.4.1 from 2010-06-29.

Automatic conversion script
Id: cif_fix_enum 1527 2010-12-29 10:47:43Z saulius 
;
_cod_original_sg_symbol_H-M P-1
_cod_database_code 7200204

loop_
_symmetry_equiv_pos_as_xyz
'x, y, z'
'-x, -y, -z'

loop_
_atom_site_label
_atom_site_type_symbol
_atom_site_fract_x
_atom_site_fract_y
_atom_site_fract_z
_atom_site_U_iso_or_equiv
_atom_site_adp_type
_atom_site_occupancy
_atom_site_symmetry_multiplicity
_atom_site_calc_flag
_atom_site_refinement_flags
_atom_site_disorder_assembly
_atom_site_disorder_group
Br1 Br -0.29941(5) 0.01074(4) 0.49306(4) 0.0885(2) Uani 1 1 d . . .
O1 O 0.9720(4) 0.2627(3) -0.3609(3) 0.1067(11) Uani 1 1 d . . .
O2 O 1.0098(4) 0.2847(3) -0.2122(3) 0.1015(10) Uani 1 1 d . . .
N1 N 0.3989(3) 0.1325(2) -0.0348(2) 0.0492(7) Uani 1 1 d . . .
N2 N 0.3133(4) 0.1042(3) -0.0900(3) 0.0741(9) Uani 1 1 d . . .
N3 N 0.1946(4) 0.0827(3) -0.0175(3) 0.0742(9) Uani 1 1 d . . .
N4 N 0.9383(4) 0.2610(3) -0.2660(4) 0.0756(9) Uani 1 1 d . . .
C1 C 0.3311(4) 0.1288(3) 0.0732(3) 0.0508(8) Uani 1 1 d . . .
H1 H 0.3661 0.1448 0.1289 0.061 Uiso 1 1 calc R . .
C2 C 0.2003(4) 0.0968(3) 0.0848(3) 0.0484(8) Uani 1 1 d . . .
C3 C 0.0807(4) 0.0786(3) 0.1831(3) 0.0496(8) Uani 1 1 d . . .
C4 C -0.0345(4) 0.0315(3) 0.1737(3) 0.0631(10) Uani 1 1 d . . .
H4 H -0.0357 0.0133 0.1047 0.076 Uiso 1 1 calc R . .
C5 C -0.1463(4) 0.0116(3) 0.2658(3) 0.0681(10) Uani 1 1 d . . .
H5 H -0.2221 -0.0201 0.2588 0.082 Uiso 1 1 calc R . .
C6 C -0.1455(4) 0.0388(3) 0.3675(3) 0.0598(9) Uani 1 1 d . . .
C7 C -0.0329(4) 0.0867(3) 0.3791(3) 0.0613(9) Uani 1 1 d . . .
H7 H -0.0328 0.1059 0.4481 0.074 Uiso 1 1 calc R . .
C8 C 0.0779(4) 0.1051(3) 0.2869(3) 0.0574(9) Uani 1 1 d . . .
H8 H 0.1536 0.1366 0.2946 0.069 Uiso 1 1 calc R . .
C9 C 0.5361(4) 0.1631(3) -0.0929(3) 0.0482(8) Uani 1 1 d . . .
C10 C 0.6137(4) 0.2037(3) -0.0358(3) 0.0597(9) Uani 1 1 d . . .
H10 H 0.5774 0.2099 0.0402 0.072 Uiso 1 1 calc R . .
C11 C 0.7466(4) 0.2354(3) -0.0926(3) 0.0656(10) Uani 1 1 d . . .
H11 H 0.8004 0.2624 -0.0551 0.079 Uiso 1 1 calc R . .
C12 C 0.7970(4) 0.2264(3) -0.2037(3) 0.0605(9) Uani 1 1 d . . .
C13 C 0.7203(4) 0.1851(3) -0.2625(3) 0.0594(9) Uani 1 1 d . . .
H13 H 0.7566 0.1795 -0.3385 0.071 Uiso 1 1 calc R . .
C14 C 0.5894(4) 0.1526(3) -0.2057(3) 0.0572(9) Uani 1 1 d . . .
H14 H 0.5371 0.1236 -0.2433 0.069 Uiso 1 1 calc R . .
Br1' Br -0.00865(5) 0.41132(4) 1.38440(3) 0.08024(19) Uani 1 1 d . . .
O1' O 0.6719(4) 0.2692(3) 0.2096(3) 0.0960(10) Uani 1 1 d . . .
O2' O 0.4691(5) 0.2081(4) 0.2520(3) 0.1208(13) Uani 1 1 d . . .
N1' N 0.4036(3) 0.3961(2) 0.7148(2) 0.0498(7) Uani 1 1 d . . .
N2' N 0.4932(4) 0.4508(3) 0.7460(3) 0.0654(8) Uani 1 1 d . . .
N3' N 0.4374(4) 0.4659(3) 0.8520(3) 0.0649(8) Uani 1 1 d . . .
N4' N 0.5546(5) 0.2550(3) 0.2756(3) 0.0793(10) Uani 1 1 d . . .
C1' C 0.2920(4) 0.3770(3) 0.8026(3) 0.0520(8) Uani 1 1 d . . .
H1' H 0.2163 0.3411 0.8031 0.062 Uiso 1 1 calc R . .
C2' C 0.3126(4) 0.4211(3) 0.8908(3) 0.0501(8) Uani 1 1 d . . .
C3' C 0.2313(4) 0.4204(3) 1.0084(3) 0.0497(8) Uani 1 1 d . . .
C4' C 0.2924(4) 0.4509(3) 1.0841(3) 0.0590(9) Uani 1 1 d . . .
H4' H 0.3831 0.4734 1.0595 0.071 Uiso 1 1 calc R . .
C5' C 0.2213(4) 0.4484(3) 1.1943(3) 0.0638(10) Uani 1 1 d . . .
H5' H 0.2633 0.4695 1.2440 0.077 Uiso 1 1 calc R . .
C6' C 0.0873(4) 0.4146(3) 1.2312(3) 0.0564(9) Uani 1 1 d . . .
C7' C 0.0237(4) 0.3837(3) 1.1571(3) 0.0559(9) Uani 1 1 d . . .
H7' H -0.0672 0.3615 1.1821 0.067 Uiso 1 1 calc R . .
C8' C 0.0962(4) 0.3863(3) 1.0472(3) 0.0542(8) Uani 1 1 d . . .
H8' H 0.0544 0.3648 0.9977 0.065 Uiso 1 1 calc R . .
C9' C 0.4415(4) 0.3622(3) 0.6034(3) 0.0513(8) Uani 1 1 d . . .
C10' C 0.3370(4) 0.3260(3) 0.5685(3) 0.0649(10) Uani 1 1 d . . .
H10' H 0.2422 0.3253 0.6173 0.078 Uiso 1 1 calc R . .
C11' C 0.3750(5) 0.2908(4) 0.4604(3) 0.0692(10) Uani 1 1 d . . .
H11' H 0.3060 0.2663 0.4359 0.083 Uiso 1 1 calc R . .
C12' C 0.5151(4) 0.2925(3) 0.3899(3) 0.0626(9) Uani 1 1 d . . .
C13' C 0.6193(4) 0.3297(3) 0.4226(3) 0.0619(9) Uani 1 1 d . . .
H13' H 0.7129 0.3322 0.3729 0.074 Uiso 1 1 calc R . .
C14' C 0.5825(4) 0.3634(3) 0.5310(3) 0.0609(9) Uani 1 1 d . . .
H14' H 0.6525 0.3868 0.5553 0.073 Uiso 1 1 calc R . .

loop_
_atom_site_aniso_label
_atom_site_aniso_U_11
_atom_site_aniso_U_22
_atom_site_aniso_U_33
_atom_site_aniso_U_23
_atom_site_aniso_U_13
_atom_site_aniso_U_12
Br1 0.0715(3) 0.1130(4) 0.0831(3) 0.0106(3) -0.0107(2) -0.0458(3)
O1 0.083(2) 0.143(3) 0.091(3) 0.024(2) -0.0042(19) -0.058(2)
O2 0.0651(19) 0.127(3) 0.122(3) 0.000(2) -0.0228(19) -0.0492(19)
N1 0.0471(16) 0.0589(17) 0.0492(17) -0.0013(12) -0.0199(13) -0.0196(13)
N2 0.075(2) 0.117(3) 0.0553(19) 0.0022(17) -0.0268(17) -0.060(2)
N3 0.075(2) 0.109(3) 0.061(2) 0.0042(17) -0.0297(17) -0.055(2)
N4 0.056(2) 0.076(2) 0.096(3) 0.001(2) -0.022(2) -0.0207(18)
C1 0.051(2) 0.058(2) 0.052(2) 0.0009(15) -0.0229(16) -0.0191(16)
C2 0.053(2) 0.0494(18) 0.054(2) 0.0035(14) -0.0252(16) -0.0224(15)
C3 0.0487(19) 0.0495(18) 0.059(2) 0.0032(15) -0.0247(16) -0.0181(15)
C4 0.059(2) 0.079(2) 0.065(2) 0.0020(19) -0.0275(19) -0.030(2)
C5 0.059(2) 0.079(3) 0.080(3) 0.007(2) -0.029(2) -0.034(2)
C6 0.050(2) 0.062(2) 0.070(2) 0.0084(18) -0.0170(18) -0.0210(17)
C7 0.061(2) 0.072(2) 0.057(2) 0.0003(18) -0.0201(18) -0.0256(19)
C8 0.054(2) 0.064(2) 0.066(2) 0.0037(17) -0.0251(18) -0.0296(18)
C9 0.0425(18) 0.0518(19) 0.054(2) 0.0014(15) -0.0172(15) -0.0147(15)
C10 0.059(2) 0.075(2) 0.055(2) -0.0021(18) -0.0230(17) -0.0272(19)
C11 0.058(2) 0.076(3) 0.075(3) -0.004(2) -0.028(2) -0.028(2)
C12 0.046(2) 0.062(2) 0.076(3) 0.0061(18) -0.0164(18) -0.0202(17)
C13 0.057(2) 0.068(2) 0.050(2) -0.0004(17) -0.0129(17) -0.0150(18)
C14 0.054(2) 0.064(2) 0.059(2) -0.0032(17) -0.0231(17) -0.0176(17)
Br1' 0.0744(3) 0.1052(4) 0.0573(3) -0.0180(2) -0.0039(2) -0.0338(2)
O1' 0.093(2) 0.123(3) 0.0634(19) -0.0051(17) -0.0146(17) -0.021(2)
O2' 0.126(3) 0.186(4) 0.077(2) -0.020(2) -0.042(2) -0.069(3)
N1' 0.0447(15) 0.0607(17) 0.0542(17) 0.0061(13) -0.0211(13) -0.0251(13)
N2' 0.071(2) 0.085(2) 0.0575(19) 0.0086(15) -0.0247(16) -0.0481(18)
N3' 0.070(2) 0.081(2) 0.061(2) 0.0074(16) -0.0245(16) -0.0448(17)
N4' 0.084(3) 0.096(3) 0.062(2) -0.0009(19) -0.033(2) -0.016(2)
C1' 0.0414(18) 0.064(2) 0.061(2) 0.0041(17) -0.0237(16) -0.0225(16)
C2' 0.0443(18) 0.0536(19) 0.058(2) 0.0052(15) -0.0211(16) -0.0158(15)
C3' 0.0454(19) 0.0483(18) 0.059(2) 0.0020(15) -0.0201(16) -0.0123(15)
C4' 0.051(2) 0.074(2) 0.061(2) -0.0058(17) -0.0184(18) -0.0290(18)
C5' 0.059(2) 0.074(2) 0.064(2) -0.0136(19) -0.0199(19) -0.0233(19)
C6' 0.054(2) 0.058(2) 0.055(2) -0.0088(16) -0.0125(17) -0.0134(17)
C7' 0.0418(19) 0.063(2) 0.064(2) 0.0038(17) -0.0144(17) -0.0185(16)
C8' 0.048(2) 0.060(2) 0.062(2) 0.0012(16) -0.0265(17) -0.0157(16)
C9' 0.0497(19) 0.060(2) 0.053(2) 0.0114(16) -0.0237(16) -0.0209(16)
C10' 0.053(2) 0.089(3) 0.065(3) 0.009(2) -0.0256(19) -0.031(2)
C11' 0.067(3) 0.092(3) 0.064(3) 0.004(2) -0.035(2) -0.029(2)
C12' 0.068(2) 0.072(2) 0.052(2) 0.0065(17) -0.0267(19) -0.016(2)
C13' 0.052(2) 0.081(3) 0.058(2) 0.0053(18) -0.0169(17) -0.0266(19)
C14' 0.054(2) 0.078(2) 0.064(2) 0.0090(19) -0.0272(18) -0.0315(19)

loop_
_atom_type_symbol
_atom_type_description
_atom_type_scat_dispersion_real
_atom_type_scat_dispersion_imag
_atom_type_scat_source
C C 0.0033 0.0016 'International Tables Vol C Tables 4.2.6.8 and 6.1.1.4'
H H 0.0000 0.0000 'International Tables Vol C Tables 4.2.6.8 and 6.1.1.4'
N N 0.0061 0.0033 'International Tables Vol C Tables 4.2.6.8 and 6.1.1.4'
O O 0.0106 0.0060 'International Tables Vol C Tables 4.2.6.8 and 6.1.1.4'
Br Br -0.2901 2.4595 'International Tables Vol C Tables 4.2.6.8 and 6.1.1.4'

loop_
_geom_angle_atom_site_label_1
_geom_angle_atom_site_label_2
_geom_angle_atom_site_label_3
_geom_angle
_geom_angle_site_symmetry_1
_geom_angle_site_symmetry_3
_geom_angle_publ_flag
C1 N1 N2 109.8(3) . . ?
C1 N1 C9 130.1(3) . . ?
N2 N1 C9 120.0(3) . . ?
N3 N2 N1 107.0(3) . . ?
N2 N3 C2 110.1(3) . . ?
O1 N4 O2 125.2(4) . . ?
O1 N4 C12 118.9(4) . . ?
O2 N4 C12 116.0(4) . . ?
N1 C1 C2 106.1(3) . . ?
N3 C2 C1 107.0(3) . . ?
N3 C2 C3 122.2(3) . . ?
C1 C2 C3 130.8(3) . . ?
C8 C3 C4 117.9(3) . . ?
C8 C3 C2 122.1(3) . . ?
C4 C3 C2 120.0(3) . . ?
C5 C4 C3 120.6(4) . . ?
C6 C5 C4 119.9(4) . . ?
C5 C6 C7 120.5(3) . . ?
C5 C6 Br1 119.4(3) . . ?
C7 C6 Br1 120.1(3) . . ?
C8 C7 C6 118.8(3) . . ?
C7 C8 C3 122.2(3) . . ?
C10 C9 C14 120.9(3) . . ?
C10 C9 N1 119.4(3) . . ?
C14 C9 N1 119.7(3) . . ?
C9 C10 C11 119.5(4) . . ?
C12 C11 C10 119.2(3) . . ?
C11 C12 C13 121.9(3) . . ?
C11 C12 N4 120.0(4) . . ?
C13 C12 N4 118.1(4) . . ?
C14 C13 C12 118.6(3) . . ?
C13 C14 C9 119.8(3) . . ?
C1' N1' N2' 110.3(3) . . ?
C1' N1' C9' 129.8(3) . . ?
N2' N1' C9' 119.8(3) . . ?
N3' N2' N1' 106.8(3) . . ?
N2' N3' C2' 109.9(3) . . ?
O2' N4' O1' 123.4(4) . . ?
O2' N4' C12' 117.5(4) . . ?
O1' N4' C12' 119.2(4) . . ?
N1' C1' C2' 105.9(3) . . ?
C1' C2' N3' 107.2(3) . . ?
C1' C2' C3' 130.9(3) . . ?
N3' C2' C3' 121.8(3) . . ?
C8' C3' C4' 118.3(3) . . ?
C8' C3' C2' 121.9(3) . . ?
C4' C3' C2' 119.7(3) . . ?
C5' C4' C3' 121.2(3) . . ?
C4' C5' C6' 119.6(3) . . ?
C5' C6' C7' 120.3(3) . . ?
C5' C6' Br1' 118.8(3) . . ?
C7' C6' Br1' 120.9(3) . . ?
C8' C7' C6' 119.4(3) . . ?
C7' C8' C3' 121.2(3) . . ?
C14' C9' C10' 120.5(3) . . ?
C14' C9' N1' 120.1(3) . . ?
C10' C9' N1' 119.4(3) . . ?
C11' C10' C9' 119.4(4) . . ?
C12' C11' C10' 119.4(4) . . ?
C11' C12' C13' 122.1(4) . . ?
C11' C12' N4' 119.1(4) . . ?
C13' C12' N4' 118.9(4) . . ?
C12' C13' C14' 118.7(3) . . ?
C9' C14' C13' 120.0(3) . . ?

loop_
_geom_bond_atom_site_label_1
_geom_bond_atom_site_label_2
_geom_bond_distance
_geom_bond_site_symmetry_2
_geom_bond_publ_flag
Br1 C6 1.895(4) . ?
O1 N4 1.163(5) . ?
O2 N4 1.206(5) . ?
N1 C1 1.340(4) . ?
N1 N2 1.353(4) . ?
N1 C9 1.421(4) . ?
N2 N3 1.299(4) . ?
N3 C2 1.357(4) . ?
N4 C12 1.488(5) . ?
C1 C2 1.365(4) . ?
C2 C3 1.465(5) . ?
C3 C8 1.380(5) . ?
C3 C4 1.400(5) . ?
C4 C5 1.383(5) . ?
C5 C6 1.369(6) . ?
C6 C7 1.394(5) . ?
C7 C8 1.371(5) . ?
C9 C10 1.376(5) . ?
C9 C14 1.380(5) . ?
C10 C11 1.389(5) . ?
C11 C12 1.359(5) . ?
C12 C13 1.389(5) . ?
C13 C14 1.377(5) . ?
Br1' C6' 1.898(4) . ?
O1' N4' 1.222(5) . ?
O2' N4' 1.219(5) . ?
N1' C1' 1.345(4) . ?
N1' N2' 1.363(4) . ?
N1' C9' 1.419(4) . ?
N2' N3' 1.303(4) . ?
N3' C2' 1.375(4) . ?
N4' C12' 1.464(5) . ?
C1' C2' 1.365(5) . ?
C2' C3' 1.469(5) . ?
C3' C8' 1.390(5) . ?
C3' C4' 1.392(5) . ?
C4' C5' 1.369(5) . ?
C5' C6' 1.378(5) . ?
C6' C7' 1.393(5) . ?
C7' C8' 1.368(5) . ?
C9' C14' 1.382(5) . ?
C9' C10' 1.385(5) . ?
C10' C11' 1.382(5) . ?
C11' C12' 1.369(5) . ?
C12' C13' 1.373(5) . ?
C13' C14' 1.382(5) . ?

loop_
_geom_hbond_atom_site_label_D
_geom_hbond_atom_site_label_H
_geom_hbond_atom_site_label_A
_geom_hbond_distance_DH
_geom_hbond_distance_HA
_geom_hbond_distance_DA
_geom_hbond_angle_DHA
_geom_hbond_site_symmetry_A
C1 H1 O2' 0.93 2.36 3.279(5) 170.9 .
C10 H10 O2' 0.93 2.60 3.523(5) 174.4 .
C4 H4 N3 0.93 2.65 3.401(5) 138.8 2
C1' H1' O2 0.93 2.31 3.230(5) 168.4 1_456
C10' H10' O2 0.93 2.71 3.620(5) 164.7 1_456
C4' H4' N3' 0.93 2.60 3.334(5) 136.5 2_667

loop_
_geom_torsion_atom_site_label_1
_geom_torsion_atom_site_label_2
_geom_torsion_atom_site_label_3
_geom_torsion_atom_site_label_4
_geom_torsion
_geom_torsion_site_symmetry_1
_geom_torsion_site_symmetry_2
_geom_torsion_site_symmetry_3
_geom_torsion_site_symmetry_4
_geom_torsion_publ_flag
C1 N1 N2 N3 -0.4(4) . . . . ?
C9 N1 N2 N3 -178.7(3) . . . . ?
N1 N2 N3 C2 0.3(4) . . . . ?
N2 N1 C1 C2 0.3(4) . . . . ?
C9 N1 C1 C2 178.4(3) . . . . ?
N2 N3 C2 C1 -0.1(4) . . . . ?
N2 N3 C2 C3 179.8(3) . . . . ?
N1 C1 C2 N3 -0.1(4) . . . . ?
N1 C1 C2 C3 180.0(3) . . . . ?
N3 C2 C3 C8 -172.6(3) . . . . ?
C1 C2 C3 C8 7.3(6) . . . . ?
N3 C2 C3 C4 8.3(5) . . . . ?
C1 C2 C3 C4 -171.9(4) . . . . ?
C8 C3 C4 C5 -0.5(5) . . . . ?
C2 C3 C4 C5 178.7(3) . . . . ?
C3 C4 C5 C6 0.4(6) . . . . ?
C4 C5 C6 C7 0.2(6) . . . . ?
C4 C5 C6 Br1 -179.8(3) . . . . ?
C5 C6 C7 C8 -0.6(6) . . . . ?
Br1 C6 C7 C8 179.4(3) . . . . ?
C6 C7 C8 C3 0.5(5) . . . . ?
C4 C3 C8 C7 0.1(5) . . . . ?
C2 C3 C8 C7 -179.1(3) . . . . ?
C1 N1 C9 C10 -5.1(5) . . . . ?
N2 N1 C9 C10 172.9(3) . . . . ?
C1 N1 C9 C14 175.3(3) . . . . ?
N2 N1 C9 C14 -6.7(5) . . . . ?
C14 C9 C10 C11 0.6(5) . . . . ?
N1 C9 C10 C11 -179.0(3) . . . . ?
C9 C10 C11 C12 0.4(6) . . . . ?
C10 C11 C12 C13 -0.7(6) . . . . ?
C10 C11 C12 N4 179.4(3) . . . . ?
O1 N4 C12 C11 -172.9(4) . . . . ?
O2 N4 C12 C11 7.6(5) . . . . ?
O1 N4 C12 C13 7.2(6) . . . . ?
O2 N4 C12 C13 -172.3(4) . . . . ?
C11 C12 C13 C14 0.0(6) . . . . ?
N4 C12 C13 C14 179.9(3) . . . . ?
C12 C13 C14 C9 1.0(5) . . . . ?
C10 C9 C14 C13 -1.3(5) . . . . ?
N1 C9 C14 C13 178.3(3) . . . . ?
C1' N1' N2' N3' -0.3(4) . . . . ?
C9' N1' N2' N3' -176.5(3) . . . . ?
N1' N2' N3' C2' 0.4(4) . . . . ?
N2' N1' C1' C2' 0.1(4) . . . . ?
C9' N1' C1' C2' 175.8(3) . . . . ?
N1' C1' C2' N3' 0.2(4) . . . . ?
N1' C1' C2' C3' -176.4(3) . . . . ?
N2' N3' C2' C1' -0.4(4) . . . . ?
N2' N3' C2' C3' 176.6(3) . . . . ?
C1' C2' C3' C8' -10.8(5) . . . . ?
N3' C2' C3' C8' 173.1(3) . . . . ?
C1' C2' C3' C4' 167.0(3) . . . . ?
N3' C2' C3' C4' -9.1(5) . . . . ?
C8' C3' C4' C5' -0.5(5) . . . . ?
C2' C3' C4' C5' -178.4(3) . . . . ?
C3' C4' C5' C6' 0.3(6) . . . . ?
C4' C5' C6' C7' -0.4(5) . . . . ?
C4' C5' C6' Br1' 179.8(3) . . . . ?
C5' C6' C7' C8' 0.6(5) . . . . ?
Br1' C6' C7' C8' -179.6(3) . . . . ?
C6' C7' C8' C3' -0.7(5) . . . . ?
C4' C3' C8' C7' 0.7(5) . . . . ?
C2' C3' C8' C7' 178.5(3) . . . . ?
C1' N1' C9' C14' -162.4(3) . . . . ?
N2' N1' C9' C14' 12.9(5) . . . . ?
C1' N1' C9' C10' 16.4(5) . . . . ?
N2' N1' C9' C10' -168.2(3) . . . . ?
C14' C9' C10' C11' 0.1(6) . . . . ?
N1' C9' C10' C11' -178.8(3) . . . . ?
C9' C10' C11' C12' -0.1(6) . . . . ?
C10' C11' C12' C13' -0.9(6) . . . . ?
C10' C11' C12' N4' 179.9(3) . . . . ?
O2' N4' C12' C11' -10.5(6) . . . . ?
O1' N4' C12' C11' 171.2(4) . . . . ?
O2' N4' C12' C13' 170.3(4) . . . . ?
O1' N4' C12' C13' -8.0(6) . . . . ?
C11' C12' C13' C14' 1.8(6) . . . . ?
N4' C12' C13' C14' -179.0(3) . . . . ?
C10' C9' C14' C13' 0.9(5) . . . . ?
N1' C9' C14' C13' 179.7(3) . . . . ?
C12' C13' C14' C9' -1.8(6) . . . . ?
